data_2206830
loop_
_publ_author_name
'Wu, Quan-Xiang'
'Shi, Yan-Ping'
'Shi, Yan-Ping'

_publ_section_title
;
 10\a-Hydroxy-1-oxoeremophila-7(11),8(9)-dien-12,8-olide
;
_journal_coeditor_code AC6170
_journal_issue 10
_journal_name_full 'Acta Crystallographica Section E'
_journal_page_first o3502
_journal_page_last o3504
_journal_paper_doi 10.1107/S1600536805030795
_journal_volume 61
_journal_year 2005
_chemical_formula_iupac 'C15 H18 O4'
_chemical_formula_moiety 'C15 H18 O4'
_chemical_formula_sum 'C15 H18 O4'
_chemical_formula_weight 262.29
_chemical_name_systematic
;
10\a-Hydroxy-1-oxoeremophila-7(11),8(9)-dien-12,8-olide
;
_space_group_IT_number 19
_symmetry_cell_setting orthorhombic
_symmetry_space_group_name_Hall 'P 2ac 2ab'
_symmetry_space_group_name_H-M 'P 21 21 21'
_atom_sites_solution_hydrogens geom
_atom_sites_solution_primary direct
_atom_sites_solution_secondary difmap
_cell_angle_alpha 90.00
_cell_angle_beta 90.00
_cell_angle_gamma 90.00
_cell_formula_units_Z 4
_cell_length_a 6.885(2)
_cell_length_b 6.969(2)
_cell_length_c 27.348(9)
_cell_measurement_reflns_used 38
_cell_measurement_temperature 289(2)
_cell_measurement_theta_max 14.62
_cell_measurement_theta_min 4.76
_cell_volume 1312.2(7)
_computing_cell_refinement XSCANS
_computing_data_collection 'XSCANS (Siemens 1994)'
_computing_data_reduction 'SHELXTL (Bruker 1997)'
_computing_molecular_graphics SHELXTL
_computing_publication_material SHELXTL
_computing_structure_refinement 'SHELXL97 (Sheldrick, 1997)'
_computing_structure_solution 'SHELXS97 (Sheldrick, 1997)'
_diffrn_ambient_temperature 289(2)
_diffrn_measured_fraction_theta_full 1.000
_diffrn_measured_fraction_theta_max 1.000
_diffrn_measurement_device_type 'Siemens P4'
_diffrn_measurement_method \w
_diffrn_radiation_monochromator graphite
_diffrn_radiation_source 'normal-focus sealed tube'
_diffrn_radiation_type MoK\a
_diffrn_radiation_wavelength 0.71073
_diffrn_reflns_av_R_equivalents 0.0168
_diffrn_reflns_av_sigmaI/netI 0.0490
_diffrn_reflns_limit_h_max 9
_diffrn_reflns_limit_h_min 0
_diffrn_reflns_limit_k_max 9
_diffrn_reflns_limit_k_min 0
_diffrn_reflns_limit_l_max 35
_diffrn_reflns_limit_l_min -1
_diffrn_reflns_number 1943
_diffrn_reflns_theta_full 27.75
_diffrn_reflns_theta_max 27.75
_diffrn_reflns_theta_min 1.49
_diffrn_standards_decay_% 2.84
_diffrn_standards_interval_count 97
_diffrn_standards_number 3
_exptl_absorpt_coefficient_mu 0.096
_exptl_absorpt_correction_type none
_exptl_crystal_colour colourless
_exptl_crystal_density_diffrn 1.328
_exptl_crystal_density_method 'not measured'
_exptl_crystal_description block
_exptl_crystal_F_000 560
_exptl_crystal_size_max 0.62
_exptl_crystal_size_mid 0.24
_exptl_crystal_size_min 0.10
_refine_diff_density_max 0.166
_refine_diff_density_min -0.152
_refine_ls_abs_structure_details 'Flack (1983)'
_refine_ls_abs_structure_Flack 3.7(18)
_refine_ls_extinction_coef 0.013(2)
_refine_ls_extinction_expression Fc^*^=kFc[1+0.001xFc^2^\l^3^/sin(2\q)]^-1/4^
_refine_ls_extinction_method SHELXL97
_refine_ls_goodness_of_fit_ref 0.905
_refine_ls_hydrogen_treatment constr
_refine_ls_matrix_type full
_refine_ls_number_parameters 180
_refine_ls_number_reflns 1810
_refine_ls_number_restraints 0
_refine_ls_restrained_S_all 0.905
_refine_ls_R_factor_all 0.0596
_refine_ls_R_factor_gt 0.0392
_refine_ls_shift/su_max 0.000
_refine_ls_shift/su_mean 0.000
_refine_ls_structure_factor_coef Fsqd
_refine_ls_weighting_details 'calc w = 1/[\s^2^(Fo^2^)+(0.0416P)^2^] where P = (Fo^2^+2Fc^2^)/3'
_refine_ls_weighting_scheme calc
_refine_ls_wR_factor_gt 0.0791
_refine_ls_wR_factor_ref 0.0842
_reflns_number_gt 1255
_reflns_number_total 1810
_reflns_threshold_expression I>2\s(I)
_cod_data_source_file ac6170.cif
_cod_data_source_block I
_cod_depositor_comments
;
The following automatic conversions were performed:
'_symmetry_cell_setting' value 'Orthorhombic' changed to 'orthorhombic'
according to '/home/saulius/struct/CIF-dictionaries/cif_core.dic'
dictionary named 'cif_core.dic' version 2.4.1 from 2010-06-29.

Automatic conversion script
Id: cif_fix_enum 1527 2010-12-29 10:47:43Z saulius 

The following automatic conversions were performed:

'_symmetry_cell_setting' value 'Orthorhombic' changed to
'orthorhombic' according to
/home/saulius/struct/CIF-dictionaries/cif_core.dic dictionary named
'cif_core.dic' version 2.4.1 from 2010-06-29.

Automatic conversion script
Id: cif_fix_values 1715 2011-07-08 13:25:40Z adriana 
;
_cod_database_code 2206830
_cod_database_fobs_code 2206830

loop_
_symmetry_equiv_pos_as_xyz
'x, y, z'
'-x+1/2, -y, z+1/2'
'-x, y+1/2, -z+1/2'
'x+1/2, -y+1/2, -z'

loop_
_atom_site_label
_atom_site_fract_x
_atom_site_fract_y
_atom_site_fract_z
_atom_site_U_iso_or_equiv
_atom_site_adp_type
_atom_site_calc_flag
_atom_site_refinement_flags
_atom_site_occupancy
_atom_site_type_symbol
O1 -0.1059(2) 0.1052(2) 0.09328(6) 0.0439(5) Uani d . 1 O
O2 -0.0539(3) 0.6271(3) 0.21861(6) 0.0474(5) Uani d . 1 O
O3 0.2935(3) 0.3119(2) 0.20765(6) 0.0408(5) Uani d . 1 O
H3O 0.2218 0.2487 0.2254 0.049 Uiso calc R 1 H
O4 -0.1141(3) -0.0623(3) 0.02258(7) 0.0640(6) Uani d . 1 O
C1 0.1148(4) 0.6010(4) 0.20783(8) 0.0351(6) Uani d . 1 C
C2 0.2772(4) 0.7254(4) 0.22633(9) 0.0471(7) Uani d . 1 C
H2A 0.3442 0.6582 0.2524 0.057 Uiso calc R 1 H
H2B 0.2224 0.8418 0.2400 0.057 Uiso calc R 1 H
C3 0.4239(4) 0.7795(4) 0.18704(9) 0.0427(7) Uani d . 1 C
H3A 0.3667 0.8756 0.1658 0.051 Uiso calc R 1 H
H3B 0.5367 0.8365 0.2025 0.051 Uiso calc R 1 H
C4 0.4891(4) 0.6097(4) 0.15619(8) 0.0333(6) Uani d . 1 C
H4 0.5551 0.5196 0.1781 0.040 Uiso calc R 1 H
C5 0.3136(3) 0.5030(3) 0.13384(7) 0.0279(5) Uani d . 1 C
C6 0.3817(4) 0.3259(3) 0.10428(8) 0.0344(6) Uani d . 1 C
H6A 0.4558 0.3679 0.0761 0.041 Uiso calc R 1 H
H6B 0.4657 0.2472 0.1245 0.041 Uiso calc R 1 H
C7 0.2121(4) 0.2102(3) 0.08773(8) 0.0324(6) Uani d . 1 C
C8 0.0352(4) 0.2163(3) 0.11600(8) 0.0334(6) Uani d . 1 C
C9 0.0080(4) 0.3175(3) 0.15637(8) 0.0346(6) Uani d . 1 C
H9 -0.1116 0.3190 0.1722 0.042 Uiso calc R 1 H
C10 0.1781(4) 0.4303(3) 0.17578(7) 0.0292(5) Uani d . 1 C
C11 0.1817(4) 0.0979(3) 0.04869(8) 0.0372(6) Uani d . 1 C
C12 -0.0202(4) 0.0318(4) 0.05057(9) 0.0435(7) Uani d . 1 C
C13 0.3154(5) 0.0427(4) 0.00774(9) 0.0550(8) Uani d . 1 C
H13A 0.2750 0.1056 -0.0218 0.081(11) Uiso calc R 1 H
H13B 0.3112 -0.0938 0.0031 0.090(11) Uiso calc R 1 H
H13C 0.4456 0.0810 0.0157 0.102(14) Uiso calc R 1 H
C14 0.1983(4) 0.6363(3) 0.09990(8) 0.0347(6) Uani d . 1 C
H14A 0.2842 0.6910 0.0760 0.042 Uiso calc R 1 H
H14B 0.1399 0.7370 0.1188 0.042 Uiso calc R 1 H
H14C 0.0986 0.5642 0.0836 0.042 Uiso calc R 1 H
C15 0.6382(4) 0.6757(4) 0.11841(9) 0.0487(7) Uani d . 1 C
H15A 0.5762 0.7577 0.0949 0.058 Uiso calc R 1 H
H15B 0.6917 0.5659 0.1020 0.058 Uiso calc R 1 H
H15C 0.7403 0.7449 0.1345 0.058 Uiso calc R 1 H

loop_
_atom_site_aniso_label
_atom_site_aniso_U_11
_atom_site_aniso_U_22
_atom_site_aniso_U_33
_atom_site_aniso_U_12
_atom_site_aniso_U_13
_atom_site_aniso_U_23
O1 0.0476(10) 0.0384(9) 0.0457(9) -0.0132(9) -0.0022(10) -0.0026(9)
O2 0.0449(11) 0.0531(12) 0.0443(10) 0.0044(10) 0.0100(9) -0.0120(10)
O3 0.0455(10) 0.0421(10) 0.0349(9) 0.0041(10) -0.0004(9) 0.0134(8)
O4 0.0878(16) 0.0522(12) 0.0520(11) -0.0229(13) -0.0206(12) -0.0099(10)
C1 0.0418(15) 0.0404(14) 0.0231(11) 0.0033(14) 0.0040(11) 0.0017(11)
C2 0.0537(17) 0.0498(16) 0.0378(13) 0.0001(16) -0.0008(14) -0.0167(13)
C3 0.0452(16) 0.0407(14) 0.0422(13) -0.0097(14) -0.0010(13) -0.0106(13)
C4 0.0332(13) 0.0366(13) 0.0301(11) -0.0037(13) -0.0013(11) 0.0001(12)
C5 0.0300(12) 0.0300(11) 0.0236(10) 0.0001(12) 0.0026(10) -0.0001(9)
C6 0.0362(13) 0.0343(13) 0.0328(13) 0.0017(12) 0.0061(11) -0.0026(11)
C7 0.0408(14) 0.0247(11) 0.0317(12) 0.0020(12) 0.0021(12) 0.0018(11)
C8 0.0367(14) 0.0291(12) 0.0343(11) -0.0052(12) -0.0023(11) 0.0005(11)
C9 0.0364(14) 0.0345(13) 0.0330(11) -0.0051(13) 0.0055(11) 0.0025(11)
C10 0.0324(13) 0.0315(12) 0.0237(10) 0.0030(12) 0.0014(10) 0.0020(10)
C11 0.0556(16) 0.0249(11) 0.0312(12) -0.0013(14) 0.0008(12) 0.0036(11)
C12 0.0641(19) 0.0279(12) 0.0384(14) -0.0029(14) -0.0069(15) 0.0014(12)
C13 0.085(2) 0.0421(17) 0.0375(15) 0.0024(19) 0.0085(16) -0.0067(13)
C14 0.0395(13) 0.0327(12) 0.0319(12) -0.0026(12) -0.0027(12) 0.0041(11)
C15 0.0447(17) 0.0575(17) 0.0439(14) -0.0158(15) 0.0030(13) -0.0001(14)

loop_
_atom_type_symbol
_atom_type_description
_atom_type_scat_dispersion_real
_atom_type_scat_dispersion_imag
_atom_type_scat_source
C C 0.0033 0.0016 'International Tables Vol C Tables 4.2.6.8 and 6.1.1.4'
H H 0.0000 0.0000 'International Tables Vol C Tables 4.2.6.8 and 6.1.1.4'
O O 0.0106 0.0060 'International Tables Vol C Tables 4.2.6.8 and 6.1.1.4'

loop_
_geom_angle_atom_site_label_1
_geom_angle_atom_site_label_2
_geom_angle_atom_site_label_3
_geom_angle
C8 O1 C12 106.31(19)
C10 O3 H3O 109.5
O2 C1 C2 123.0(2)
O2 C1 C10 121.7(2)
C2 C1 C10 115.3(2)
C1 C2 C3 113.5(2)
C1 C2 H2A 108.9
C3 C2 H2A 108.9
C1 C2 H2B 108.9
C3 C2 H2B 108.9
H2A C2 H2B 107.7
C4 C3 C2 113.2(2)
C4 C3 H3A 108.9
C2 C3 H3A 108.9
C4 C3 H3B 108.9
C2 C3 H3B 108.9
H3A C3 H3B 107.7
C3 C4 C15 109.8(2)
C3 C4 C5 111.28(19)
C15 C4 C5 113.76(19)
C3 C4 H4 107.2
C15 C4 H4 107.2
C5 C4 H4 107.2
C14 C5 C4 110.64(19)
C14 C5 C6 108.87(17)
C4 C5 C6 110.68(19)
C14 C5 C10 109.35(19)
C4 C5 C10 109.42(17)
C6 C5 C10 107.83(18)
C7 C6 C5 110.65(19)
C7 C6 H6A 109.5
C5 C6 H6A 109.5
C7 C6 H6B 109.5
C5 C6 H6B 109.5
H6A C6 H6B 108.1
C11 C7 C8 108.2(2)
C11 C7 C6 132.9(2)
C8 C7 C6 118.88(19)
C9 C8 O1 124.8(2)
C9 C8 C7 125.6(2)
O1 C8 C7 109.55(19)
C8 C9 C10 117.5(2)
C8 C9 H9 121.2
C10 C9 H9 121.2
O3 C10 C9 110.06(18)
O3 C10 C1 104.74(17)
C9 C10 C1 112.5(2)
O3 C10 C5 107.50(17)
C9 C10 C5 111.97(17)
C1 C10 C5 109.66(18)
C7 C11 C12 107.7(2)
C7 C11 C13 130.4(3)
C12 C11 C13 121.9(2)
O4 C12 O1 120.3(3)
O4 C12 C11 131.4(3)
O1 C12 C11 108.3(2)
C11 C13 H13A 109.5
C11 C13 H13B 109.5
H13A C13 H13B 109.5
C11 C13 H13C 109.5
H13A C13 H13C 109.5
H13B C13 H13C 109.5
C5 C14 H14A 109.5
C5 C14 H14B 109.5
H14A C14 H14B 109.5
C5 C14 H14C 109.5
H14A C14 H14C 109.5
H14B C14 H14C 109.5
C4 C15 H15A 109.5
C4 C15 H15B 109.5
H15A C15 H15B 109.5
C4 C15 H15C 109.5
H15A C15 H15C 109.5
H15B C15 H15C 109.5

loop_
_geom_bond_atom_site_label_1
_geom_bond_atom_site_label_2
_geom_bond_distance
O1 C8 1.389(3)
O1 C12 1.405(3)
O2 C1 1.212(3)
O3 C10 1.440(3)
O3 H3O 0.8200
O4 C12 1.197(3)
C1 C2 1.503(3)
C1 C10 1.540(3)
C2 C3 1.522(3)
C2 H2A 0.9700
C2 H2B 0.9700
C3 C4 1.521(3)
C3 H3A 0.9700
C3 H3B 0.9700
C4 C15 1.527(3)
C4 C5 1.546(3)
C4 H4 0.9800
C5 C14 1.535(3)
C5 C6 1.548(3)
C5 C10 1.563(3)
C6 C7 1.489(3)
C6 H6A 0.9700
C6 H6B 0.9700
C7 C11 1.341(3)
C7 C8 1.443(3)
C8 C9 1.324(3)
C9 C10 1.507(3)
C9 H9 0.9300
C11 C12 1.466(4)
C11 C13 1.500(3)
C13 H13A 0.9600
C13 H13B 0.9600
C13 H13C 0.9600
C14 H14A 0.9600
C14 H14B 0.9600
C14 H14C 0.9600
C15 H15A 0.9600
C15 H15B 0.9600
C15 H15C 0.9600

loop_
_geom_hbond_atom_site_label_D
_geom_hbond_atom_site_label_H
_geom_hbond_atom_site_label_A
_geom_hbond_site_symmetry_A
_geom_hbond_distance_DH
_geom_hbond_distance_HA
_geom_hbond_distance_DA
_geom_hbond_angle_DHA
_geom_hbond_publ_flag
O3 H3O O2 3_545 0.82 2.10 2.906(2) 169 yes

loop_
_geom_torsion_atom_site_label_1
_geom_torsion_atom_site_label_2
_geom_torsion_atom_site_label_3
_geom_torsion_atom_site_label_4
_geom_torsion
O2 C1 C2 C3 -136.0(3)
C10 C1 C2 C3 46.7(3)
C1 C2 C3 C4 -47.1(3)
C2 C3 C4 C15 -179.0(2)
C2 C3 C4 C5 54.1(3)
C3 C4 C5 C14 61.5(2)
C15 C4 C5 C14 -63.2(3)
C3 C4 C5 C6 -177.74(18)
C15 C4 C5 C6 57.6(3)
C3 C4 C5 C10 -59.1(2)
C15 C4 C5 C10 176.2(2)
C14 C5 C6 C7 -64.9(2)
C4 C5 C6 C7 173.29(18)
C10 C5 C6 C7 53.6(2)
C5 C6 C7 C11 150.1(2)
C5 C6 C7 C8 -27.1(3)
C12 O1 C8 C9 176.7(2)
C12 O1 C8 C7 -0.9(2)
C11 C7 C8 C9 -177.8(2)
C6 C7 C8 C9 0.0(4)
C11 C7 C8 O1 -0.3(3)
C6 C7 C8 O1 177.61(19)
O1 C8 C9 C10 -179.8(2)
C7 C8 C9 C10 -2.6(4)
C8 C9 C10 O3 -87.4(2)
C8 C9 C10 C1 156.2(2)
C8 C9 C10 C5 32.1(3)
O2 C1 C10 O3 -113.9(3)
C2 C1 C10 O3 63.4(2)
O2 C1 C10 C9 5.6(3)
C2 C1 C10 C9 -177.1(2)
O2 C1 C10 C5 131.0(2)
C2 C1 C10 C5 -51.7(3)
C14 C5 C10 O3 -177.92(17)
C4 C5 C10 O3 -56.6(2)
C6 C5 C10 O3 63.9(2)
C14 C5 C10 C9 61.1(2)
C4 C5 C10 C9 -177.59(18)
C6 C5 C10 C9 -57.2(2)
C14 C5 C10 C1 -64.6(2)
C4 C5 C10 C1 56.7(2)
C6 C5 C10 C1 177.17(19)
C8 C7 C11 C12 1.3(2)
C6 C7 C11 C12 -176.2(2)
C8 C7 C11 C13 180.0(3)
C6 C7 C11 C13 2.5(4)
C8 O1 C12 O4 -176.3(2)
C8 O1 C12 C11 1.6(2)
C7 C11 C12 O4 175.8(3)
C13 C11 C12 O4 -3.1(4)
C7 C11 C12 O1 -1.8(2)
C13 C11 C12 O1 179.3(2)

loop_
_cod_related_entry_id
_cod_related_entry_database
_cod_related_entry_code
1 ChemSpider 21180323
